data_4038405
loop_
_publ_author_name
'Brittain, William David George'
'Cobb, Steven L.'

_publ_section_title
;
 Protecting Group Controlled Remote Regioselective Electrophilic Aromatic
 Halogenation Reactions.
;
_journal_name_full 'The Journal of organic chemistry'
_journal_paper_doi 10.1021/acs.joc.9b03322
_journal_year 2020
_chemical_formula_moiety 'C15 H6 F4 I N O'
_chemical_formula_sum 'C15 H6 F4 I N O'
_chemical_formula_weight 419.11
_space_group_crystal_system monoclinic
_space_group_IT_number 4
_space_group_name_Hall 'P 2yb'
_space_group_name_H-M_alt 'P 1 21 1'
_atom_sites_solution_hydrogens geom
_atom_sites_solution_primary dual
_audit_creation_date 2019-08-21
_audit_creation_method
;
Olex2 1.2-beta
(compiled 2018.05.29 svn.r3508 for OlexSys, GUI svn.r5506)
;
_cell_angle_alpha 90
_cell_angle_beta 90.865(2)
_cell_angle_gamma 90
_cell_formula_units_Z 2
_cell_length_a 4.6677(3)
_cell_length_b 11.0185(7)
_cell_length_c 13.0170(8)
_cell_measurement_reflns_used 9948
_cell_measurement_temperature 120.0
_cell_measurement_theta_max 31.55
_cell_measurement_theta_min 2.42
_cell_volume 669.40(7)
_computing_cell_refinement 'SAINT v8.38A (Bruker AXS, 2016)'
_computing_data_collection 'APEX3 v.2017.3_0 (Bruker AXS, 2017)'
_computing_data_reduction 'SAINT v8.38A (Bruker AXS, 2016)'
_computing_molecular_graphics 'Olex2 (Dolomanov et al., 2009)'
_computing_publication_material 'Olex2 (Dolomanov et al., 2009)'
_computing_structure_refinement 'ShelXL (Sheldrick, 2015)'
_computing_structure_solution 'XM (Sheldrick, 2008)'
_diffrn_ambient_temperature 120.0
_diffrn_detector 'Bruker PHOTON 100 CMOS'
_diffrn_detector_area_resol_mean 10.4
_diffrn_detector_type 'CMOS sensor'
_diffrn_measured_fraction_theta_full 0.997
_diffrn_measured_fraction_theta_max 0.998
_diffrn_measurement_device '3-circle diffractometer'
_diffrn_measurement_device_type 'Bruker D8 Venture'
_diffrn_measurement_method '\f and \w scans'
_diffrn_radiation_monochromator 'focusing mirrors'
_diffrn_radiation_probe x-ray
_diffrn_radiation_type MoK\a
_diffrn_radiation_wavelength 0.71073
_diffrn_reflns_av_R_equivalents 0.0261
_diffrn_reflns_av_unetI/netI 0.0228
_diffrn_reflns_Laue_measured_fraction_full 0.997
_diffrn_reflns_Laue_measured_fraction_max 0.998
_diffrn_reflns_limit_h_max 6
_diffrn_reflns_limit_h_min -6
_diffrn_reflns_limit_k_max 15
_diffrn_reflns_limit_k_min -15
_diffrn_reflns_limit_l_max 18
_diffrn_reflns_limit_l_min -18
_diffrn_reflns_number 14627
_diffrn_reflns_point_group_measured_fraction_full 0.995
_diffrn_reflns_point_group_measured_fraction_max 0.997
_diffrn_reflns_theta_full 25.242
_diffrn_reflns_theta_max 29.995
_diffrn_reflns_theta_min 3.130
_diffrn_source 'microfocus sealed X-ray tube'
_diffrn_source_type 'Incoatec I\mS microsource'
_diffrn_standards_number 0
_exptl_absorpt_coefficient_mu 2.439
_exptl_absorpt_correction_T_max 0.9042
_exptl_absorpt_correction_T_min 0.6305
_exptl_absorpt_correction_type multi-scan
_exptl_absorpt_process_details
;    
 SADABS-2016/2 (Bruker,2016/2) was used for absorption correction. 
wR2(int) was 0.1080 before and 0.0394 after correction. 
The Ratio of minimum to maximum transmission is 0.6973. 
The \l/2 correction factor is Not present.
;
_exptl_crystal_colour 'clear colourless'
_exptl_crystal_colour_lustre clear
_exptl_crystal_colour_primary colourless
_exptl_crystal_density_diffrn 2.079
_exptl_crystal_description plank
_exptl_crystal_F_000 400
_exptl_crystal_size_max 0.23
_exptl_crystal_size_mid 0.1
_exptl_crystal_size_min 0.06
_refine_diff_density_max 0.585
_refine_diff_density_min -0.532
_refine_diff_density_rms 0.071
_refine_ls_abs_structure_details
;
 Flack x determined using 1735 quotients [(I+)-(I-)]/[(I+)+(I-)]
 (Parsons, Flack and Wagner, Acta Cryst. B69 (2013) 249-259).
;
_refine_ls_abs_structure_Flack -0.044(7)
_refine_ls_extinction_method none
_refine_ls_goodness_of_fit_ref 1.048
_refine_ls_hydrogen_treatment constr
_refine_ls_matrix_type full
_refine_ls_number_parameters 199
_refine_ls_number_reflns 3908
_refine_ls_number_restraints 1
_refine_ls_restrained_S_all 1.048
_refine_ls_R_factor_all 0.0176
_refine_ls_R_factor_gt 0.0163
_refine_ls_shift/su_max 0.001
_refine_ls_shift/su_mean 0.000
_refine_ls_structure_factor_coef Fsqd
_refine_ls_weighting_details 'w=1/[\s^2^(Fo^2^)+(0.0244P)^2^] where P=(Fo^2^+2Fc^2^)/3'
_refine_ls_weighting_scheme calc
_refine_ls_wR_factor_gt 0.0397
_refine_ls_wR_factor_ref 0.0401
_reflns_Friedel_coverage 0.905
_reflns_Friedel_fraction_full 0.994
_reflns_Friedel_fraction_max 0.996
_reflns_number_gt 3752
_reflns_number_total 3908
_reflns_threshold_expression 'I > 2\s(I)'
_cod_data_source_file jo9b03322_si_002.cif
_cod_data_source_block 3f_19srv253
_cod_depositor_comments
;
The following automatic conversions were performed:

data item '_diffrn_radiation_probe' value 'X-ray' was changed to
'x-ray' in accordance with the
/home/data/users/saulius/crontab/automatic-downloads/rss-feeds/ACS/lib/dictionaries/cif_core.dic
dictionary named 'cif_core.dic' version 2.4.2 last updated on
2011-04-26.

Automatic conversion script
Id: cif_fix_values 7556 2019-12-06 15:28:31Z antanas 
;
_cod_database_code 4038405
_shelx_shelxl_version_number 2017/1
_shelx_space_group_comment
;
The symmetry employed for this shelxl refinement is uniquely defined
by the following loop, which should always be used as a source of
symmetry information in preference to the above space-group names.
They are only intended as comments.
;
_shelx_estimated_absorpt_t_max 0.867
_shelx_estimated_absorpt_t_min 0.604
_computing_bruker_data_scaling 'SADABS V2012/1 (Bruker AXS Inc.)'
_olex2_refinement_description
;
1. Fixed Uiso
 At 1.2 times of:
  All C(H) groups
2.a Aromatic/amide H refined with riding coordinates:
 C3(H3), C4(H4), C5(H5), C6(H6), C7(H7), C8(H8)
;
_olex2_submission_special_instructions 'No special instructions were received'

loop_
_space_group_symop_operation_xyz
'x, y, z'
'-x, y+1/2, -z'

loop_
_atom_site_label
_atom_site_type_symbol
_atom_site_fract_x
_atom_site_fract_y
_atom_site_fract_z
_atom_site_U_iso_or_equiv
_atom_site_adp_type
_atom_site_occupancy
_atom_site_site_symmetry_order
_atom_site_calc_flag
_atom_site_refinement_flags_posn
_atom_site_refinement_flags_adp
_atom_site_refinement_flags_occupancy
_atom_site_disorder_assembly
_atom_site_disorder_group
I1 I 0.66971(3) 0.17432(2) 0.27137(2) 0.01861(5) Uani 1 1 d . . . . .
F1 F 1.1776(4) 0.29311(16) 0.48962(14) 0.0264(4) Uani 1 1 d . . . . .
F2 F 0.8655(5) 0.3699(2) 0.64987(14) 0.0369(5) Uani 1 1 d . . . . .
F3 F 0.3700(4) 0.63442(15) 0.45156(14) 0.0275(4) Uani 1 1 d . . . . .
F4 F 0.6754(3) 0.57897(19) 0.28448(12) 0.0249(4) Uani 1 1 d . . . . .
O1 O 1.1095(4) 0.39499(18) 0.30380(15) 0.0175(4) Uani 1 1 d . . . . .
N1 N 0.6164(6) 0.5017(2) 0.55036(19) 0.0238(5) Uani 1 1 d . . . . .
C1 C 0.8093(5) 0.3075(2) 0.1689(2) 0.0151(4) Uani 1 1 d . . . . .
C2 C 1.0040(5) 0.3932(2) 0.20146(19) 0.0158(5) Uani 1 1 d . . . . .
C3 C 1.1243(6) 0.4790(2) 0.1347(2) 0.0180(5) Uani 1 1 d . . . . .
H3 H 1.263042 0.535424 0.159259 0.022 Uiso 1 1 calc R . . . .
C4 C 1.0383(6) 0.4798(2) 0.0340(2) 0.0178(5) Uani 1 1 d . . . . .
H4 H 1.120687 0.536527 -0.011942 0.021 Uiso 1 1 calc R . . . .
C5 C 0.7315(6) 0.4018(3) -0.1073(2) 0.0199(5) Uani 1 1 d . . . . .
H5 H 0.810350 0.459854 -0.152753 0.024 Uiso 1 1 calc R . . . .
C6 C 0.5258(6) 0.3230(3) -0.1425(2) 0.0209(5) Uani 1 1 d . . . . .
H6 H 0.462660 0.326590 -0.212135 0.025 Uiso 1 1 calc R . . . .
C7 C 0.4079(6) 0.2369(3) -0.0757(2) 0.0199(5) Uani 1 1 d . . . . .
H7 H 0.263650 0.183114 -0.100569 0.024 Uiso 1 1 calc R . . . .
C8 C 0.4983(5) 0.2293(2) 0.0253(2) 0.0169(5) Uani 1 1 d . . . . .
H8 H 0.417912 0.169801 0.069180 0.020 Uiso 1 1 calc R . . . .
C9 C 0.7108(5) 0.3098(2) 0.06418(19) 0.0144(4) Uani 1 1 d . . . . .
C10 C 0.8287(6) 0.3975(2) -0.0029(2) 0.0161(5) Uani 1 1 d . . . . .
C11 C 0.9342(5) 0.4307(2) 0.37995(19) 0.0155(5) Uani 1 1 d . . . . .
C12 C 0.9811(6) 0.3786(3) 0.4768(2) 0.0192(5) Uani 1 1 d . . . . .
C13 C 0.8178(7) 0.4185(3) 0.5581(2) 0.0238(6) Uani 1 1 d . . . . .
C14 C 0.5754(6) 0.5502(2) 0.4594(2) 0.0203(5) Uani 1 1 d . . . . .
C15 C 0.7267(6) 0.5209(3) 0.3727(2) 0.0173(5) Uani 1 1 d . . . . .

loop_
_atom_site_aniso_label
_atom_site_aniso_U_11
_atom_site_aniso_U_22
_atom_site_aniso_U_33
_atom_site_aniso_U_23
_atom_site_aniso_U_13
_atom_site_aniso_U_12
I1 0.02330(7) 0.01551(7) 0.01708(7) 0.00238(9) 0.00296(5) -0.00112(10)
F1 0.0330(9) 0.0225(9) 0.0235(9) 0.0054(7) -0.0044(7) 0.0071(7)
F2 0.0573(13) 0.0379(11) 0.0157(9) 0.0058(8) 0.0041(8) 0.0019(10)
F3 0.0224(8) 0.0247(8) 0.0355(10) -0.0107(7) 0.0007(7) 0.0064(6)
F4 0.0258(9) 0.0314(10) 0.0173(8) 0.0034(7) -0.0044(7) 0.0093(7)
O1 0.0149(8) 0.0232(10) 0.0143(8) -0.0012(7) -0.0003(7) 0.0031(7)
N1 0.0288(13) 0.0214(12) 0.0215(12) -0.0055(9) 0.0043(10) -0.0057(10)
C1 0.0158(11) 0.0125(10) 0.0171(11) 0.0008(9) 0.0033(9) 0.0016(9)
C2 0.0138(10) 0.0182(12) 0.0153(12) 0.0003(9) 0.0001(9) 0.0024(9)
C3 0.0160(12) 0.0183(12) 0.0196(13) -0.0007(10) 0.0013(10) -0.0007(9)
C4 0.0185(12) 0.0155(12) 0.0196(13) -0.0001(9) 0.0053(10) -0.0012(10)
C5 0.0266(13) 0.0183(12) 0.0149(12) 0.0008(10) 0.0034(10) 0.0004(11)
C6 0.0249(13) 0.0225(13) 0.0153(12) -0.0022(10) -0.0010(10) 0.0006(11)
C7 0.0203(12) 0.0192(13) 0.0204(13) -0.0055(10) 0.0006(10) -0.0007(10)
C8 0.0192(12) 0.0129(11) 0.0189(12) -0.0026(9) 0.0028(9) 0.0008(10)
C9 0.0148(11) 0.0122(11) 0.0163(11) 0.0000(9) 0.0021(9) 0.0028(9)
C10 0.0177(11) 0.0159(12) 0.0148(12) -0.0004(9) 0.0025(9) 0.0018(10)
C11 0.0158(11) 0.0165(12) 0.0142(11) -0.0021(9) -0.0009(9) -0.0019(9)
C12 0.0219(12) 0.0169(12) 0.0188(12) 0.0002(10) -0.0025(10) 0.0006(10)
C13 0.0329(15) 0.0229(14) 0.0156(12) -0.0011(10) 0.0014(10) -0.0061(12)
C14 0.0196(12) 0.0164(12) 0.0249(13) -0.0087(10) -0.0007(10) -0.0002(10)
C15 0.0177(11) 0.0172(11) 0.0170(12) -0.0018(9) -0.0025(9) -0.0011(9)

loop_
_atom_type_symbol
_atom_type_description
_atom_type_scat_dispersion_real
_atom_type_scat_dispersion_imag
_atom_type_scat_source
C C 0.0033 0.0016 'International Tables Vol C Tables 4.2.6.8 and 6.1.1.4'
H H 0.0000 0.0000 'International Tables Vol C Tables 4.2.6.8 and 6.1.1.4'
F F 0.0171 0.0103 'International Tables Vol C Tables 4.2.6.8 and 6.1.1.4'
I I -0.4742 1.8119 'International Tables Vol C Tables 4.2.6.8 and 6.1.1.4'
N N 0.0061 0.0033 'International Tables Vol C Tables 4.2.6.8 and 6.1.1.4'
O O 0.0106 0.0060 'International Tables Vol C Tables 4.2.6.8 and 6.1.1.4'

loop_
_geom_angle_atom_site_label_1
_geom_angle_atom_site_label_2
_geom_angle_atom_site_label_3
_geom_angle
_geom_angle_site_symmetry_1
_geom_angle_site_symmetry_3
_geom_angle_publ_flag
C11 O1 C2 119.25(19) . . ?
C14 N1 C13 116.6(3) . . ?
C2 C1 I1 119.76(19) . . ?
C2 C1 C9 118.9(2) . . ?
C9 C1 I1 121.33(19) . . ?
C1 C2 O1 121.3(2) . . ?
C1 C2 C3 122.7(2) . . ?
C3 C2 O1 115.9(2) . . ?
C2 C3 H3 120.5 . . ?
C4 C3 C2 118.9(2) . . ?
C4 C3 H3 120.5 . . ?
C3 C4 H4 119.5 . . ?
C3 C4 C10 121.0(2) . . ?
C10 C4 H4 119.5 . . ?
C6 C5 H5 119.7 . . ?
C6 C5 C10 120.7(3) . . ?
C10 C5 H5 119.7 . . ?
C5 C6 H6 120.0 . . ?
C5 C6 C7 120.0(3) . . ?
C7 C6 H6 120.0 . . ?
C6 C7 H7 119.5 . . ?
C8 C7 C6 121.0(3) . . ?
C8 C7 H7 119.5 . . ?
C7 C8 H8 119.8 . . ?
C7 C8 C9 120.3(2) . . ?
C9 C8 H8 119.8 . . ?
C8 C9 C1 122.8(2) . . ?
C8 C9 C10 118.8(2) . . ?
C10 C9 C1 118.4(2) . . ?
C4 C10 C5 120.8(2) . . ?
C4 C10 C9 120.0(2) . . ?
C9 C10 C5 119.2(2) . . ?
O1 C11 C12 116.9(2) . . ?
O1 C11 C15 125.9(2) . . ?
C15 C11 C12 117.0(2) . . ?
F1 C12 C11 120.3(2) . . ?
F1 C12 C13 121.1(3) . . ?
C13 C12 C11 118.5(3) . . ?
F2 C13 C12 118.3(3) . . ?
N1 C13 F2 117.4(3) . . ?
N1 C13 C12 124.3(3) . . ?
F3 C14 C15 118.4(3) . . ?
N1 C14 F3 116.6(3) . . ?
N1 C14 C15 125.1(3) . . ?
F4 C15 C11 121.2(2) . . ?
F4 C15 C14 120.3(2) . . ?
C14 C15 C11 118.5(2) . . ?

loop_
_geom_bond_atom_site_label_1
_geom_bond_atom_site_label_2
_geom_bond_distance
_geom_bond_site_symmetry_2
_geom_bond_publ_flag
I1 C1 2.094(3) . ?
F1 C12 1.324(3) . ?
F2 C13 1.325(4) . ?
F3 C14 1.337(3) . ?
F4 C15 1.333(3) . ?
O1 C2 1.413(3) . ?
O1 C11 1.353(3) . ?
N1 C13 1.316(4) . ?
N1 C14 1.310(4) . ?
C1 C2 1.373(4) . ?
C1 C9 1.432(3) . ?
C2 C3 1.407(4) . ?
C3 H3 0.9500 . ?
C3 C4 1.365(4) . ?
C4 H4 0.9500 . ?
C4 C10 1.413(4) . ?
C5 H5 0.9500 . ?
C5 C6 1.368(4) . ?
C5 C10 1.426(4) . ?
C6 H6 0.9500 . ?
C6 C7 1.405(4) . ?
C7 H7 0.9500 . ?
C7 C8 1.378(4) . ?
C8 H8 0.9500 . ?
C8 C9 1.418(4) . ?
C9 C10 1.420(4) . ?
C11 C12 1.399(4) . ?
C11 C15 1.390(4) . ?
C12 C13 1.386(4) . ?
C14 C15 1.379(4) . ?

loop_
_geom_torsion_atom_site_label_1
_geom_torsion_atom_site_label_2
_geom_torsion_atom_site_label_3
_geom_torsion_atom_site_label_4
_geom_torsion
_geom_torsion_site_symmetry_1
_geom_torsion_site_symmetry_2
_geom_torsion_site_symmetry_3
_geom_torsion_site_symmetry_4
_geom_torsion_publ_flag
C1 C2 O1 C11 -71.8(3) . . . . ?
C3 C2 O1 C11 112.1(3) . . . . ?
C12 C11 O1 C2 149.4(2) . . . . ?
C15 C11 O1 C2 -35.8(4) . . . . ?
